data_4333965
loop_
_publ_author_name
'Justin R. Walensky'
'Claudia M. Fafard'
'Chengyun Guo'
'Christina M. Brammell'
'Bruce M. Foxman'
'Michael B. Hall'
'Oleg V. Ozerov'

_publ_section_title
;
 Understanding Pd-Pd Bond Length Variation in (PNP)Pd-Pd(PNP) Dimers
;
_journal_name_full 'Inorganic Chemistry'
_journal_page_first 2317
_journal_page_last 2322
_journal_paper_doi 10.1021/ic301629m
_journal_volume 52
_journal_year 2013
_chemical_formula_moiety 'C48 H68 F4 N2 P4 Pd2'
_chemical_formula_sum 'C48 H68 F4 N2 P4 Pd2'
_chemical_formula_weight 1085.76
_space_group_IT_number 88
_symmetry_cell_setting tetragonal
_symmetry_space_group_name_Hall '-I 4ad'
_symmetry_space_group_name_H-M 'I 41/a :2'
_atom_sites_solution_hydrogens geom
_atom_sites_solution_primary direct
_audit_creation_date 11-01-08
_audit_creation_method CRYSTALS_ver_14.11
_cell_angle_alpha 90
_cell_angle_beta 90
_cell_angle_gamma 90
_cell_formula_units_Z 4
_cell_length_a 17.6501(4)
_cell_length_b 17.6501(4)
_cell_length_c 15.1012(7)
_cell_measurement_reflns_used 9949
_cell_measurement_temperature 120
_cell_measurement_theta_max 30
_cell_measurement_theta_min 3
_cell_volume 4704.4(3)
_computing_cell_refinement 'Apex2 (Bruker AXS, 2006)'
_computing_data_collection 'Apex2 (Bruker AXS, 2006)'
_computing_data_reduction 'Apex2 (Bruker AXS, 2006)'
_computing_molecular_graphics 'CAMERON (Watkin et al., 1996)'
_computing_publication_material 'CRYSTALS (Betteridge et al., 2003)'
_computing_structure_refinement 'CRYSTALS (Betteridge et al., 2003)'
_computing_structure_solution 'SIR92 (Altomare et al., 1994)'
_diffrn_ambient_temperature 120
_diffrn_measured_fraction_theta_full 1.000
_diffrn_measured_fraction_theta_max 1.000
_diffrn_measurement_device Area
_diffrn_measurement_device_type 'Bruker Kappa Apex2'
_diffrn_measurement_method '\f & \w scans'
_diffrn_radiation_monochromator graphite
_diffrn_radiation_type 'Mo K\a'
_diffrn_radiation_wavelength 0.71073
_diffrn_reflns_av_R_equivalents 0.037
_diffrn_reflns_limit_h_max 22
_diffrn_reflns_limit_h_min -24
_diffrn_reflns_limit_k_max 24
_diffrn_reflns_limit_k_min -23
_diffrn_reflns_limit_l_max 19
_diffrn_reflns_limit_l_min -21
_diffrn_reflns_number 53092
_diffrn_reflns_theta_full 30.046
_diffrn_reflns_theta_max 30.046
_diffrn_reflns_theta_min 1.775
_diffrn_standards_number 0
_exptl_absorpt_coefficient_mu 0.952
_exptl_absorpt_correction_T_max 0.75
_exptl_absorpt_correction_T_min 0.66
_exptl_absorpt_correction_type multi-scan
_exptl_absorpt_process_details 'DENZO/SCALEPACK (Otwinowski & Minor, 1997)'
_exptl_crystal_colour green
_exptl_crystal_density_diffrn 1.533
_exptl_crystal_description prism
_exptl_crystal_F_000 2232
_exptl_crystal_size_max 0.450
_exptl_crystal_size_mid 0.340
_exptl_crystal_size_min 0.302
_refine_diff_density_max 0.44
_refine_diff_density_min -0.29
_refine_ls_extinction_method none
_refine_ls_goodness_of_fit_ref 0.9899
_refine_ls_hydrogen_treatment none
_refine_ls_matrix_type full
_refine_ls_number_parameters 137
_refine_ls_number_reflns 3456
_refine_ls_number_restraints 0
_refine_ls_R_factor_all 0.0161
_refine_ls_R_factor_gt 0.0148
_refine_ls_shift/su_max 0.0109905
_refine_ls_shift/su_mean 0.0001406
_refine_ls_structure_factor_coef Fsqd
_refine_ls_weighting_details
;
 Method= Modified Sheldrick 
 w=1/[\s^2^(F^2^) + ( 0.02P)^2^ + 5.17P] 
 ,where P=(max(Fo^2^,0) + 2Fc^2^)/3 
;
_refine_ls_weighting_scheme calc
_refine_ls_wR_factor_all 0.0390
_refine_ls_wR_factor_gt 0.0386
_refine_ls_wR_factor_ref 0.0390
_reflns_limit_h_max 17
_reflns_limit_h_min -17
_reflns_limit_k_max 24
_reflns_limit_k_min 0
_reflns_limit_l_max 21
_reflns_limit_l_min 0
_reflns_number_gt 3223
_reflns_number_total 3456
_reflns_threshold_expression I>2.0\s(I)
_oxford_diffrn_Wilson_B_factor 0.96
_oxford_diffrn_Wilson_scale 40.98
_oxford_refine_ls_r_factor_ref 0.0161
_oxford_refine_ls_scale 0.16315(4)
_oxford_reflns_number_all 3456
_oxford_reflns_threshold_expression_ref I>-10.0\s(I)
_cod_data_source_file ic301629m_si_002.cif
_cod_data_source_block OZ041_PURE2
_cod_depositor_comments
;

2021-04-14
Z value and formula fixed to values more according to usual
chemical conventions.                 miguel
;
_cod_original_formula_weight 542.88
_cod_original_formula_moiety 'C24 H34 F2 N1 P2 Pd1'
_cod_original_formula_units_Z 8
_cod_original_sg_symbol_H-M 'I 41/a '
_cod_original_formula_sum 'C24 H34 F2 N1 P2 Pd1'
_cod_database_code 4333965

loop_
_symmetry_equiv_pos_as_xyz
x,y,z
-x,-y,-z
x+1/2,y+1/2,z+1/2
-x+1/2,-y+1/2,-z+1/2
-y+3/4,x+1/4,z+1/4
y+3/4,-x+1/4,-z+1/4
-y+5/4,x+3/4,z+3/4
y+5/4,-x+3/4,-z+3/4
-x+1/2,-y,z+1/2
x+1/2,y,-z+1/2
-x+1,-y+1/2,z+1
x+1,y+1/2,-z+1
y+3/4,-x+3/4,z+3/4
-y+3/4,x+3/4,-z+3/4
y+5/4,-x+5/4,z+5/4
-y+5/4,x+5/4,-z+5/4

loop_
_atom_site_label
_atom_site_type_symbol
_atom_site_fract_x
_atom_site_fract_y
_atom_site_fract_z
_atom_site_U_iso_or_equiv
_atom_site_occupancy
_atom_site_adp_type
_atom_site_refinement_flags_posn
_atom_site_refinement_flags_adp
Pd1 Pd 0.5000 0.2500 0.785050(6) 0.0113 1.0000 Uani S T
P1 P 0.512103(14) 0.122187(14) 0.753726(16) 0.0125 1.0000 Uani . .
F1 F 0.66440(4) 0.02040(4) 0.48256(5) 0.0259 1.0000 Uani . .
N1 N 0.5000 0.2500 0.64171(8) 0.0151 1.0000 Uani S T
C1 C 0.55469(6) 0.12657(5) 0.64398(6) 0.0143 1.0000 Uani . .
C2 C 0.53984(6) 0.19451(5) 0.59750(6) 0.0142 1.0000 Uani . .
C3 C 0.56999(6) 0.20159(6) 0.51112(7) 0.0169 1.0000 Uani . .
C4 C 0.61073(6) 0.14311(6) 0.47249(7) 0.0184 1.0000 Uani . .
C5 C 0.62273(6) 0.07724(6) 0.51970(7) 0.0186 1.0000 Uani . .
C6 C 0.59545(6) 0.06783(6) 0.60443(7) 0.0171 1.0000 Uani . .
C7 C 0.57002(6) 0.05073(5) 0.81137(7) 0.0154 1.0000 Uani . .
C8 C 0.53865(6) 0.03700(6) 0.90418(7) 0.0204 1.0000 Uani . .
C9 C 0.65338(6) 0.07458(6) 0.81191(7) 0.0192 1.0000 Uani . .
C10 C 0.42019(6) 0.07412(6) 0.73024(7) 0.0167 1.0000 Uani . .
C11 C 0.42719(7) -0.00995(6) 0.70761(8) 0.0223 1.0000 Uani . .
C12 C 0.37644(6) 0.11581(6) 0.65730(8) 0.0211 1.0000 Uani . .
H31 H 0.5630 0.2473 0.4793 0.0205 1.0000 Uiso . .
H41 H 0.6309 0.1474 0.4158 0.0230 1.0000 Uiso . .
H61 H 0.6058 0.0226 0.6341 0.0210 1.0000 Uiso . .
H71 H 0.5656 0.0042 0.7780 0.0185 1.0000 Uiso . .
H81 H 0.5327 0.0824 0.9356 0.0316 1.0000 Uiso . .
H82 H 0.5708 0.0031 0.9353 0.0314 1.0000 Uiso . .
H83 H 0.4894 0.0149 0.9003 0.0300 1.0000 Uiso . .
H91 H 0.6767 0.0679 0.7556 0.0285 1.0000 Uiso . .
H92 H 0.6810 0.0451 0.8546 0.0289 1.0000 Uiso . .
H93 H 0.6591 0.1273 0.8269 0.0281 1.0000 Uiso . .
H101 H 0.3922 0.0781 0.7843 0.0200 1.0000 Uiso . .
H111 H 0.3774 -0.0305 0.6956 0.0335 1.0000 Uiso . .
H112 H 0.4496 -0.0392 0.7543 0.0332 1.0000 Uiso . .
H113 H 0.4577 -0.0179 0.6552 0.0329 1.0000 Uiso . .
H121 H 0.3265 0.0956 0.6534 0.0326 1.0000 Uiso . .
H122 H 0.3710 0.1685 0.6699 0.0311 1.0000 Uiso . .
H123 H 0.4010 0.1091 0.6007 0.0312 1.0000 Uiso . .

loop_
_atom_site_aniso_label
_atom_site_aniso_U_11
_atom_site_aniso_U_22
_atom_site_aniso_U_33
_atom_site_aniso_U_23
_atom_site_aniso_U_13
_atom_site_aniso_U_12
Pd1 0.01451(5) 0.00985(5) 0.00958(5) 0.0000 0.0000 0.00086(3)
P1 0.01518(11) 0.01095(10) 0.01146(10) -0.00012(8) 0.00001(8) 0.00065(8)
F1 0.0270(3) 0.0285(3) 0.0221(3) -0.0103(3) 0.0027(3) 0.0094(3)
N1 0.0211(6) 0.0132(5) 0.0110(5) 0.0000 0.0000 0.0027(4)
C1 0.0164(4) 0.0137(4) 0.0129(4) -0.0010(3) 0.0008(3) -0.0001(3)
C2 0.0160(4) 0.0141(4) 0.0126(4) -0.0013(3) -0.0003(3) -0.0012(3)
C3 0.0177(4) 0.0191(4) 0.0139(4) 0.0002(3) 0.0005(3) -0.0020(3)
C4 0.0163(4) 0.0255(5) 0.0135(4) -0.0037(4) 0.0017(3) -0.0019(4)
C5 0.0170(4) 0.0210(5) 0.0179(5) -0.0078(4) 0.0006(4) 0.0025(4)
C6 0.0193(4) 0.0148(4) 0.0172(4) -0.0029(3) -0.0004(4) 0.0013(3)
C7 0.0174(4) 0.0128(4) 0.0159(4) 0.0012(3) -0.0006(3) 0.0013(3)
C8 0.0214(5) 0.0221(5) 0.0178(5) 0.0063(4) -0.0001(4) 0.0016(4)
C9 0.0176(4) 0.0215(5) 0.0184(5) -0.0009(4) -0.0010(4) 0.0000(4)
C10 0.0169(4) 0.0174(4) 0.0158(4) -0.0011(3) 0.0007(3) -0.0014(3)
C11 0.0241(5) 0.0167(5) 0.0262(5) -0.0010(4) -0.0042(4) -0.0041(4)
C12 0.0181(5) 0.0226(5) 0.0227(5) -0.0011(4) -0.0045(4) 0.0013(4)

loop_
_atom_type_symbol
_atom_type_scat_dispersion_real
_atom_type_scat_dispersion_imag
_atom_type_scat_Cromer_Mann_a1
_atom_type_scat_Cromer_Mann_b1
_atom_type_scat_Cromer_Mann_a2
_atom_type_scat_Cromer_Mann_b2
_atom_type_scat_Cromer_Mann_a3
_atom_type_scat_Cromer_Mann_b3
_atom_type_scat_Cromer_Mann_a4
_atom_type_scat_Cromer_Mann_b4
_atom_type_scat_Cromer_Mann_c
_atom_type_scat_source
C 0.0033 0.0016 2.3100 20.8439 1.0200 10.2075 1.5886 0.5687 0.8650 51.6512 0.2156 'International Tables Vol C 4.2.6.8 and 6.1.1.4'
H 0.0000 0.0000 0.4930 10.5109 0.3229 26.1257 0.1402 3.1424 0.0408 57.7998 0.0030 'International Tables Vol C 4.2.6.8 and 6.1.1.4'
N 0.0061 0.0033 12.2126 0.0057 3.1322 9.8933 2.0125 28.9975 1.1663 0.5826 -11.5290 'International Tables Vol C 4.2.6.8 and 6.1.1.4'
F 0.0171 0.0103 3.5392 10.2825 2.6412 4.2944 1.5170 0.2615 1.0243 26.1476 0.2776 'International Tables Vol C 4.2.6.8 and 6.1.1.4'
P 0.1023 0.0942 6.4345 1.9067 4.1791 27.1570 1.7800 0.5260 1.4908 68.1645 1.1149 'International Tables Vol C 4.2.6.8 and 6.1.1.4'
Pd -0.9988 1.0072 19.3319 0.6987 15.5017 7.9893 5.2954 25.2052 0.6058 76.8986 5.2659 'International Tables Vol C 4.2.6.8 and 6.1.1.4'

loop_
_geom_angle_atom_site_label_1
_geom_angle_site_symmetry_1
_geom_angle_atom_site_label_2
_geom_angle_atom_site_label_3
_geom_angle_site_symmetry_3
_geom_angle
_geom_angle_publ_flag
P1 11_554 Pd1 Pd1 8_456 101.791(7) yes
P1 11_554 Pd1 P1 . 156.417(13) yes
Pd1 8_456 Pd1 P1 . 101.791(7) yes
P1 11_554 Pd1 N1 . 78.209(7) yes
Pd1 8_456 Pd1 N1 . 179.995 yes
P1 . Pd1 N1 . 78.209(7) yes
Pd1 . P1 C1 . 100.52(3) yes
Pd1 . P1 C7 . 128.45(3) yes
C1 . P1 C7 . 103.30(5) yes
Pd1 . P1 C10 . 113.70(3) yes
C1 . P1 C10 . 101.84(5) yes
C7 . P1 C10 . 105.14(5) yes
C2 11_554 N1 Pd1 . 118.97(6) yes
C2 11_554 N1 C2 . 122.05(12) yes
Pd1 . N1 C2 . 118.97(6) yes
P1 . C1 C2 . 114.28(7) yes
P1 . C1 C6 . 124.77(8) yes
C2 . C1 C6 . 120.86(9) yes
C1 . C2 N1 . 117.18(9) yes
C1 . C2 C3 . 117.58(9) yes
N1 . C2 C3 . 125.17(9) yes
C2 . C3 C4 . 121.16(9) yes
C2 . C3 H31 . 119.6 no
C4 . C3 H31 . 119.2 no
C3 . C4 C5 . 119.30(9) yes
C3 . C4 H41 . 121.7 no
C5 . C4 H41 . 119.0 no
F1 . C5 C4 . 119.33(9) yes
F1 . C5 C6 . 118.79(10) yes
C4 . C5 C6 . 121.86(9) yes
C1 . C6 C5 . 119.21(9) yes
C1 . C6 H61 . 122.0 no
C5 . C6 H61 . 118.7 no
P1 . C7 C8 . 109.96(7) yes
P1 . C7 C9 . 110.35(7) yes
C8 . C7 C9 . 112.81(9) yes
P1 . C7 H71 . 106.8 no
C8 . C7 H71 . 108.3 no
C9 . C7 H71 . 108.3 no
C7 . C8 H81 . 111.7 no
C7 . C8 H82 . 109.7 no
H81 . C8 H82 . 110.8 no
C7 . C8 H83 . 109.8 no
H81 . C8 H83 . 106.2 no
H82 . C8 H83 . 108.5 no
C7 . C9 H91 . 112.2 no
C7 . C9 H92 . 110.0 no
H91 . C9 H92 . 108.3 no
C7 . C9 H93 . 111.6 no
H91 . C9 H93 . 106.4 no
H92 . C9 H93 . 108.2 no
P1 . C10 C11 . 114.47(7) yes
P1 . C10 C12 . 110.88(7) yes
C11 . C10 C12 . 110.26(9) yes
P1 . C10 H101 . 104.7 no
C11 . C10 H101 . 107.7 no
C12 . C10 H101 . 108.5 no
C10 . C11 H111 . 109.4 no
C10 . C11 H112 . 113.0 no
H111 . C11 H112 . 108.2 no
C10 . C11 H113 . 111.6 no
H111 . C11 H113 . 107.3 no
H112 . C11 H113 . 107.0 no
C10 . C12 H121 . 109.3 no
C10 . C12 H122 . 112.1 no
H121 . C12 H122 . 106.5 no
C10 . C12 H123 . 110.6 no
H121 . C12 H123 . 108.4 no
H122 . C12 H123 . 109.9 no

loop_
_geom_bond_atom_site_label_1
_geom_bond_atom_site_label_2
_geom_bond_site_symmetry_2
_geom_bond_distance
_geom_bond_publ_flag
Pd1 P1 11_554 2.3148(2) yes
Pd1 Pd1 8_456 2.7167(2) yes
Pd1 P1 . 2.3148(2) yes
Pd1 N1 . 2.1647(12) yes
P1 C1 . 1.8215(10) yes
P1 C7 . 1.8421(10) yes
P1 C10 . 1.8647(10) yes
F1 C5 . 1.3645(12) yes
N1 C2 11_554 1.3782(11) yes
N1 C2 . 1.3782(11) yes
C1 C2 . 1.4140(13) yes
C1 C6 . 1.3962(13) yes
C2 C3 . 1.4143(14) yes
C3 C4 . 1.3865(15) yes
C3 H31 . 0.947 no
C4 C5 . 1.3802(15) yes
C4 H41 . 0.930 no
C5 C6 . 1.3772(14) yes
C6 H61 . 0.934 no
C7 C8 . 1.5262(14) yes
C7 C9 . 1.5303(14) yes
C7 H71 . 0.967 no
C8 H81 . 0.937 no
C8 H82 . 0.949 no
C8 H83 . 0.954 no
C9 H91 . 0.953 no
C9 H92 . 0.962 no
C9 H93 . 0.963 no
C10 C11 . 1.5277(15) yes
C10 C12 . 1.5333(15) yes
C10 H101 . 0.957 no
C11 H111 . 0.968 no
C11 H112 . 0.959 no
C11 H113 . 0.968 no
C12 H121 . 0.953 no
C12 H122 . 0.954 no
C12 H123 . 0.965 no
